data_7208032
loop_
_publ_author_name
'Sun, Jian-Ke'
'Wang, Peng'
'Yao, Qing-Xia'
'Chen, Yong-Juan'
'Li, Zhao-Hui'
'Zhang, Yong-Fan'
'Wu, Li-Ming'
'Zhang, Jie'

_publ_section_title
;
 Solvent- and anion-controlled photochromism of viologen-based
 metal--organic hybrid materials
;
_journal_issue 24
_journal_name_full 'Journal of Materials Chemistry'
_journal_page_first 12212
_journal_paper_doi 10.1039/c2jm30558e
_journal_volume 22
_journal_year 2012
_chemical_formula_moiety 'C26 H29 Cd Cl2 N2 O8.50'
_chemical_formula_sum 'C26 H29 Cd Cl2 N2 O8.5'
_chemical_formula_weight 688.81
_chemical_name_systematic
;
?
;
_space_group_IT_number 14
_symmetry_cell_setting monoclinic
_symmetry_space_group_name_Hall '-P 2yn'
_symmetry_space_group_name_H-M 'P 1 21/n 1'
_atom_sites_solution_hydrogens geom
_atom_sites_solution_primary direct
_atom_sites_solution_secondary difmap
_audit_creation_method SHELXL-97
_cell_angle_alpha 90.00
_cell_angle_beta 114.982(2)
_cell_angle_gamma 90.00
_cell_formula_units_Z 4
_cell_length_a 16.1787(12)
_cell_length_b 9.8431(5)
_cell_length_c 18.6902(13)
_cell_measurement_reflns_used 5077
_cell_measurement_temperature 293(2)
_cell_measurement_theta_max 27.4835
_cell_measurement_theta_min 2.0696
_cell_volume 2697.9(3)
_computing_structure_refinement 'SHELXL-97 (Sheldrick, 1997)'
_computing_structure_solution 'SHELXS-97 (Sheldrick, 1990)'
_diffrn_ambient_temperature 293(2)
_diffrn_measured_fraction_theta_full 0.996
_diffrn_measured_fraction_theta_max 0.996
_diffrn_measurement_device_type 'Rigaku Mercury'
_diffrn_measurement_method CCD_Profile_fitting
_diffrn_radiation_monochromator graphite
_diffrn_radiation_source 'fine-focus sealed tube'
_diffrn_radiation_type MoK\a
_diffrn_radiation_wavelength 0.71073
_diffrn_reflns_av_R_equivalents 0.0222
_diffrn_reflns_av_sigmaI/netI 0.0207
_diffrn_reflns_limit_h_max 20
_diffrn_reflns_limit_h_min -21
_diffrn_reflns_limit_k_max 12
_diffrn_reflns_limit_k_min -12
_diffrn_reflns_limit_l_max 24
_diffrn_reflns_limit_l_min -14
_diffrn_reflns_number 20174
_diffrn_reflns_theta_full 27.48
_diffrn_reflns_theta_max 27.48
_diffrn_reflns_theta_min 2.49
_diffrn_standards_decay_% <1.0
_exptl_absorpt_coefficient_mu 1.063
_exptl_absorpt_correction_T_max 1.0000
_exptl_absorpt_correction_T_min 0.7799
_exptl_absorpt_correction_type multi-scan
_exptl_crystal_colour 'yellowish white'
_exptl_crystal_density_diffrn 1.696
_exptl_crystal_density_method 'not measured'
_exptl_crystal_description Prism
_exptl_crystal_F_000 1396
_exptl_crystal_size_max 0.35
_exptl_crystal_size_mid 0.18
_exptl_crystal_size_min 0.09
_refine_diff_density_max 1.387
_refine_diff_density_min -0.785
_refine_diff_density_rms 0.109
_refine_ls_extinction_method none
_refine_ls_goodness_of_fit_ref 1.083
_refine_ls_hydrogen_treatment geom
_refine_ls_matrix_type full
_refine_ls_number_parameters 356
_refine_ls_number_reflns 6180
_refine_ls_number_restraints 1
_refine_ls_restrained_S_all 1.092
_refine_ls_R_factor_all 0.0744
_refine_ls_R_factor_gt 0.0620
_refine_ls_shift/su_max 0.002
_refine_ls_shift/su_mean 0.000
_refine_ls_structure_factor_coef Fsqd
_refine_ls_weighting_details 'calc w=1/[\s^2^(Fo^2^)+(0.1060P)^2^+3.3436P] where P=(Fo^2^+2Fc^2^)/3'
_refine_ls_weighting_scheme calc
_refine_ls_wR_factor_gt 0.1763
_refine_ls_wR_factor_ref 0.1886
_reflns_number_gt 5052
_reflns_number_total 6180
_reflns_threshold_expression >2sigma(I)
_cod_data_source_file c2jm30558e.txt
_cod_data_source_block CdCl2
_cod_depositor_comments
;
The following automatic conversions were performed:

'_exptl_absorpt_correction_type' value 'Multi-scan' changed to
'multi-scan' according to
/home/saulius/struct/CIF-dictionaries/cif_core.dic dictionary named
'cif_core.dic' version 2.4.1 from 2010-06-29.

Automatic conversion script
Id: cif_fix_values 1715 2011-07-08 13:25:40Z adriana 
;
_cod_original_sg_symbol_H-M P21/n
_cod_original_formula_sum 'C26 H29 Cd Cl2 N2 O8.50'
_cod_database_code 7208032

loop_
_symmetry_equiv_pos_as_xyz
'x, y, z'
'-x+1/2, y+1/2, -z+1/2'
'-x, -y, -z'
'x-1/2, -y-1/2, z-1/2'

loop_
_atom_site_label
_atom_site_type_symbol
_atom_site_fract_x
_atom_site_fract_y
_atom_site_fract_z
_atom_site_U_iso_or_equiv
_atom_site_adp_type
_atom_site_occupancy
_atom_site_symmetry_multiplicity
_atom_site_calc_flag
_atom_site_refinement_flags
Cd1 Cd 0.79575(2) 0.74700(3) 0.026307(18) 0.04703(16) Uani 1 1 d .
Cl1 Cl 0.87422(13) 0.9054(2) -0.02827(10) 0.1017(6) Uani 1 1 d .
Cl2 Cl 0.72247(11) 0.90694(19) 0.08627(9) 0.0820(5) Uani 1 1 d .
O1 O 0.6624(2) 0.7105(4) -0.0994(2) 0.0661(10) Uani 1 1 d .
O1W O 0.7886(5) 1.3355(7) -0.0438(3) 0.146(3) Uani 1 1 d .
O2 O 0.6879(2) 0.5756(4) 0.0002(2) 0.0707(11) Uani 1 1 d .
O2W O 0.9405(9) 1.2128(12) -0.0237(6) 0.220(6) Uani 1 1 d .
O3 O -0.5967(2) 0.9299(4) -0.4543(2) 0.0676(10) Uani 1 1 d .
O3W O 0.6613(7) 1.1514(9) -0.0436(5) 0.188(4) Uani 1 1 d .
O4 O -0.5805(2) 0.8136(4) -0.3493(2) 0.0621(9) Uani 1 1 d .
O4W O 0.4811(9) 1.0942(12) 0.0505(8) 0.190(8) Uani 0.50 1 d PD
O5W O 0.6297(11) 1.2186(14) 0.0794(11) 0.288(8) Uiso 1 1 d D
N1 N 0.2023(2) 0.5094(3) -0.2192(2) 0.0401(7) Uani 1 1 d .
N2 N -0.1182(2) 0.9918(3) -0.2217(2) 0.0403(7) Uani 1 1 d .
C1 C 0.6384(3) 0.6181(5) -0.0669(3) 0.0461(9) Uani 1 1 d .
C2 C 0.5430(3) 0.5596(4) -0.1089(2) 0.0399(8) Uani 1 1 d .
C3 C 0.4799(3) 0.6173(5) -0.1776(2) 0.0456(9) Uani 1 1 d .
H3 H 0.4973 0.6918 -0.2006 0.055 Uiso 1 1 calc R
C4 C 0.5172(3) 0.4483(4) -0.0776(2) 0.0442(9) Uani 1 1 d .
H4 H 0.5606 0.4056 -0.0315 0.053 Uiso 1 1 calc R
C5 C 0.3920(3) 0.5680(5) -0.2132(3) 0.0501(10) Uani 1 1 d .
H5 H 0.3493 0.6084 -0.2606 0.060 Uiso 1 1 calc R
C6 C 0.4293(3) 0.3989(4) -0.1127(2) 0.0432(9) Uani 1 1 d .
H6 H 0.4125 0.3231 -0.0904 0.052 Uiso 1 1 calc R
C7 C 0.3658(3) 0.4591(4) -0.1800(2) 0.0398(8) Uani 1 1 d .
C8 C 0.2695(3) 0.4053(5) -0.2184(3) 0.0511(10) Uani 1 1 d .
H8A H 0.2553 0.3775 -0.2733 0.061 Uiso 1 1 calc R
H8B H 0.2644 0.3241 -0.1893 0.061 Uiso 1 1 calc R
C9 C 0.2186(3) 0.5825(5) -0.1543(3) 0.0506(10) Uani 1 1 d .
H9 H 0.2738 0.5696 -0.1084 0.061 Uiso 1 1 calc R
C10 C 0.1236(3) 0.5251(4) -0.2847(3) 0.0439(9) Uani 1 1 d .
H10 H 0.1128 0.4715 -0.3301 0.053 Uiso 1 1 calc R
C11 C 0.1556(3) 0.6765(5) -0.1537(2) 0.0479(10) Uani 1 1 d .
H11 H 0.1675 0.7269 -0.1070 0.057 Uiso 1 1 calc R
C12 C 0.0593(2) 0.6174(4) -0.2865(2) 0.0408(8) Uani 1 1 d .
H12 H 0.0039 0.6265 -0.3327 0.049 Uiso 1 1 calc R
C13 C 0.0751(3) 0.6982(4) -0.2203(2) 0.0375(8) Uani 1 1 d .
C14 C 0.0077(3) 0.8018(4) -0.2210(2) 0.0375(8) Uani 1 1 d .
C15 C 0.0310(3) 0.9034(5) -0.1644(3) 0.0565(12) Uani 1 1 d .
H15 H 0.0916 0.9089 -0.1245 0.068 Uiso 1 1 calc R
C16 C -0.0806(3) 0.8008(5) -0.2787(2) 0.0423(9) Uani 1 1 d .
H16 H -0.0990 0.7334 -0.3188 0.051 Uiso 1 1 calc R
C17 C -0.0329(3) 0.9957(5) -0.1657(3) 0.0568(12) Uani 1 1 d .
H17 H -0.0162 1.0639 -0.1261 0.068 Uiso 1 1 calc R
C18 C -0.1427(3) 0.8970(4) -0.2784(3) 0.0448(9) Uani 1 1 d .
H18 H -0.2032 0.8960 -0.3187 0.054 Uiso 1 1 calc R
C19 C -0.1831(3) 1.1010(5) -0.2225(3) 0.0557(12) Uani 1 1 d .
H19A H -0.1748 1.1815 -0.2505 0.067 Uiso 1 1 calc R
H19B H -0.1687 1.1283 -0.1675 0.067 Uiso 1 1 calc R
C20 C -0.2810(3) 1.0554(4) -0.2620(2) 0.0407(8) Uani 1 1 d .
C21 C -0.3349(3) 1.0932(5) -0.3389(3) 0.0495(10) Uani 1 1 d .
H21 H -0.3110 1.1524 -0.3657 0.059 Uiso 1 1 calc R
C22 C -0.3176(3) 0.9737(4) -0.2212(2) 0.0426(9) Uani 1 1 d .
H22 H -0.2821 0.9508 -0.1674 0.051 Uiso 1 1 calc R
C23 C -0.4231(3) 1.0456(5) -0.3773(3) 0.0482(10) Uani 1 1 d .
H23 H -0.4595 1.0718 -0.4304 0.058 Uiso 1 1 calc R
C24 C -0.4060(3) 0.9267(4) -0.2600(2) 0.0414(8) Uani 1 1 d .
H24 H -0.4311 0.8710 -0.2326 0.050 Uiso 1 1 calc R
C25 C -0.4588(3) 0.9601(4) -0.3389(2) 0.0383(8) Uani 1 1 d .
C26 C -0.5516(3) 0.8972(5) -0.3829(3) 0.0445(9) Uani 1 1 d .

loop_
_atom_site_aniso_label
_atom_site_aniso_U_11
_atom_site_aniso_U_22
_atom_site_aniso_U_33
_atom_site_aniso_U_23
_atom_site_aniso_U_13
_atom_site_aniso_U_12
Cd1 0.0351(2) 0.0587(3) 0.0407(2) 0.00182(13) 0.00965(15) -0.00333(12)
Cl1 0.0907(11) 0.1334(16) 0.0652(9) 0.0097(10) 0.0174(8) -0.0482(11)
Cl2 0.0756(9) 0.1037(12) 0.0589(8) -0.0014(7) 0.0207(7) 0.0307(8)
O1 0.0442(18) 0.086(2) 0.059(2) 0.009(2) 0.0124(16) -0.0169(18)
O1W 0.225(8) 0.112(5) 0.081(4) 0.001(3) 0.045(4) -0.008(5)
O2 0.0432(17) 0.082(3) 0.062(2) 0.0168(19) -0.0021(16) -0.0088(17)
O2W 0.284(14) 0.234(10) 0.145(8) -0.029(7) 0.092(9) -0.086(10)
O3 0.0498(18) 0.092(3) 0.0494(19) 0.0047(18) 0.0094(15) -0.0055(18)
O3W 0.248(9) 0.166(8) 0.124(6) 0.057(5) 0.054(6) 0.044(7)
O4 0.0485(18) 0.072(2) 0.056(2) 0.0038(18) 0.0121(15) -0.0166(17)
O4W 0.200(14) 0.115(9) 0.121(9) -0.014(8) -0.061(10) 0.074(10)
N1 0.0312(15) 0.0429(18) 0.0448(18) 0.0035(14) 0.0145(13) -0.0030(13)
N2 0.0333(15) 0.0405(17) 0.0475(18) -0.0045(14) 0.0174(14) -0.0054(13)
C1 0.0366(19) 0.053(2) 0.046(2) -0.0016(19) 0.0152(18) 0.0020(18)
C2 0.0337(18) 0.046(2) 0.039(2) -0.0008(16) 0.0143(15) 0.0007(16)
C3 0.040(2) 0.052(2) 0.041(2) 0.0065(18) 0.0135(17) -0.0041(18)
C4 0.040(2) 0.049(2) 0.041(2) 0.0049(17) 0.0140(17) 0.0059(17)
C5 0.038(2) 0.057(3) 0.045(2) 0.016(2) 0.0075(17) 0.0061(19)
C6 0.043(2) 0.043(2) 0.045(2) 0.0041(17) 0.0206(17) 0.0024(17)
C7 0.0323(17) 0.041(2) 0.044(2) -0.0019(16) 0.0146(16) 0.0010(15)
C8 0.035(2) 0.045(2) 0.065(3) -0.003(2) 0.0139(19) 0.0005(17)
C9 0.046(2) 0.063(3) 0.037(2) 0.0048(19) 0.0125(18) 0.007(2)
C10 0.0368(19) 0.048(2) 0.045(2) -0.0054(18) 0.0152(17) -0.0049(17)
C11 0.042(2) 0.064(3) 0.034(2) -0.0030(19) 0.0124(17) 0.005(2)
C12 0.0289(17) 0.053(2) 0.0364(19) -0.0041(17) 0.0093(15) -0.0027(16)
C13 0.0297(17) 0.046(2) 0.0391(19) 0.0042(17) 0.0168(15) -0.0027(16)
C14 0.0327(18) 0.046(2) 0.0360(19) 0.0009(16) 0.0170(15) -0.0034(16)
C15 0.034(2) 0.073(3) 0.052(3) -0.018(2) 0.0084(18) -0.001(2)
C16 0.0326(18) 0.045(2) 0.045(2) -0.0083(18) 0.0130(16) -0.0023(17)
C17 0.041(2) 0.067(3) 0.056(3) -0.027(2) 0.015(2) -0.006(2)
C18 0.0353(19) 0.048(2) 0.047(2) -0.0081(18) 0.0135(17) -0.0053(17)
C19 0.041(2) 0.046(2) 0.078(3) -0.017(2) 0.023(2) -0.0050(18)
C20 0.0384(19) 0.0344(19) 0.050(2) -0.0048(16) 0.0198(17) 0.0035(16)
C21 0.056(2) 0.048(2) 0.055(3) 0.0056(19) 0.034(2) -0.0016(19)
C22 0.041(2) 0.039(2) 0.043(2) 0.0025(16) 0.0126(17) 0.0022(16)
C23 0.050(2) 0.056(3) 0.038(2) 0.0060(18) 0.0187(18) 0.0037(19)
C24 0.0391(19) 0.041(2) 0.047(2) 0.0023(17) 0.0207(17) 0.0027(16)
C25 0.0357(18) 0.039(2) 0.041(2) -0.0020(16) 0.0168(16) 0.0037(15)
C26 0.0358(19) 0.050(2) 0.046(2) -0.0083(18) 0.0152(17) 0.0077(17)

loop_
_atom_type_symbol
_atom_type_description
_atom_type_scat_dispersion_real
_atom_type_scat_dispersion_imag
_atom_type_scat_source
C C 0.0033 0.0016 'International Tables Vol C Tables 4.2.6.8 and 6.1.1.4'
H H 0.0000 0.0000 'International Tables Vol C Tables 4.2.6.8 and 6.1.1.4'
N N 0.0061 0.0033 'International Tables Vol C Tables 4.2.6.8 and 6.1.1.4'
O O 0.0106 0.0060 'International Tables Vol C Tables 4.2.6.8 and 6.1.1.4'
Cd Cd -0.8075 1.2024 'International Tables Vol C Tables 4.2.6.8 and 6.1.1.4'
Cl Cl 0.1484 0.1585 'International Tables Vol C Tables 4.2.6.8 and 6.1.1.4'

loop_
_geom_angle_atom_site_label_1
_geom_angle_atom_site_label_2
_geom_angle_atom_site_label_3
_geom_angle
_geom_angle_site_symmetry_1
_geom_angle_site_symmetry_3
O2 Cd1 O3 86.34(15) . 4_776
O2 Cd1 O4 105.44(13) . 4_776
O3 Cd1 O4 54.36(12) 4_776 4_776
O2 Cd1 O1 54.15(12) . .
O3 Cd1 O1 109.24(14) 4_776 .
O4 Cd1 O1 157.12(15) 4_776 .
O2 Cd1 Cl1 146.79(11) . .
O3 Cd1 Cl1 93.12(12) 4_776 .
O4 Cd1 Cl1 100.99(11) 4_776 .
O1 Cd1 Cl1 95.39(9) . .
O2 Cd1 Cl2 95.47(12) . .
O3 Cd1 Cl2 147.85(9) 4_776 .
O4 Cd1 Cl2 94.64(9) 4_776 .
O1 Cd1 Cl2 97.43(11) . .
Cl1 Cd1 Cl2 102.12(8) . .
O2 Cd1 C1 27.10(13) . .
O3 Cd1 C1 100.53(13) 4_776 .
O4 Cd1 C1 132.31(14) 4_776 .
O1 Cd1 C1 27.21(12) . .
Cl1 Cd1 C1 122.18(10) . .
Cl2 Cd1 C1 95.05(10) . .
O2 Cd1 C26 98.90(12) . 4_776
O3 Cd1 C26 27.55(13) 4_776 4_776
O4 Cd1 C26 27.02(12) 4_776 4_776
O1 Cd1 C26 135.88(14) . 4_776
Cl1 Cd1 C26 95.54(10) . 4_776
Cl2 Cd1 C26 121.59(10) . 4_776
C1 Cd1 C26 120.84(14) . 4_776
C1 O1 Cd1 88.3(3) . .
C1 O2 Cd1 94.3(3) . .
C26 O3 Cd1 91.9(3) . 4_475
C26 O4 Cd1 90.7(3) . 4_475
C9 N1 C10 120.7(4) . .
C9 N1 C8 119.8(3) . .
C10 N1 C8 119.5(4) . .
C17 N2 C18 120.2(4) . .
C17 N2 C19 118.3(4) . .
C18 N2 C19 121.3(3) . .
O2 C1 O1 122.5(4) . .
O2 C1 C2 118.4(4) . .
O1 C1 C2 118.9(4) . .
O2 C1 Cd1 58.6(2) . .
O1 C1 Cd1 64.5(2) . .
C2 C1 Cd1 168.8(3) . .
C3 C2 C4 118.8(4) . .
C3 C2 C1 121.0(4) . .
C4 C2 C1 120.2(4) . .
C5 C3 C2 120.7(4) . .
C5 C3 H3 119.7 . .
C2 C3 H3 119.7 . .
C6 C4 C2 120.7(4) . .
C6 C4 H4 119.6 . .
C2 C4 H4 119.6 . .
C3 C5 C7 120.1(4) . .
C3 C5 H5 119.9 . .
C7 C5 H5 119.9 . .
C7 C6 C4 120.3(4) . .
C7 C6 H6 119.9 . .
C4 C6 H6 119.9 . .
C6 C7 C5 119.3(4) . .
C6 C7 C8 120.3(4) . .
C5 C7 C8 120.4(4) . .
N1 C8 C7 111.5(3) . .
N1 C8 H8A 109.3 . .
C7 C8 H8A 109.3 . .
N1 C8 H8B 109.3 . .
C7 C8 H8B 109.3 . .
H8A C8 H8B 108.0 . .
N1 C9 C11 120.3(4) . .
N1 C9 H9 119.9 . .
C11 C9 H9 119.9 . .
N1 C10 C12 120.8(4) . .
N1 C10 H10 119.6 . .
C12 C10 H10 119.6 . .
C9 C11 C13 120.8(4) . .
C9 C11 H11 119.6 . .
C13 C11 H11 119.6 . .
C10 C12 C13 120.1(4) . .
C10 C12 H12 120.0 . .
C13 C12 H12 120.0 . .
C11 C13 C12 117.2(4) . .
C11 C13 C14 121.4(4) . .
C12 C13 C14 121.4(4) . .
C16 C14 C15 117.3(4) . .
C16 C14 C13 121.1(4) . .
C15 C14 C13 121.7(4) . .
C17 C15 C14 120.4(4) . .
C17 C15 H15 119.8 . .
C14 C15 H15 119.8 . .
C14 C16 C18 120.5(4) . .
C14 C16 H16 119.8 . .
C18 C16 H16 119.8 . .
N2 C17 C15 121.2(4) . .
N2 C17 H17 119.4 . .
C15 C17 H17 119.4 . .
N2 C18 C16 120.5(4) . .
N2 C18 H18 119.8 . .
C16 C18 H18 119.8 . .
N2 C19 C20 112.3(3) . .
N2 C19 H19A 109.2 . .
C20 C19 H19A 109.2 . .
N2 C19 H19B 109.2 . .
C20 C19 H19B 109.2 . .
H19A C19 H19B 107.9 . .
C21 C20 C22 119.8(4) . .
C21 C20 C19 120.1(4) . .
C22 C20 C19 120.2(4) . .
C20 C21 C23 120.6(4) . .
C20 C21 H21 119.7 . .
C23 C21 H21 119.7 . .
C24 C22 C20 119.2(4) . .
C24 C22 H22 120.4 . .
C20 C22 H22 120.4 . .
C25 C23 C21 120.3(4) . .
C25 C23 H23 119.9 . .
C21 C23 H23 119.9 . .
C22 C24 C25 120.8(4) . .
C22 C24 H24 119.6 . .
C25 C24 H24 119.6 . .
C23 C25 C24 119.3(4) . .
C23 C25 C26 120.4(4) . .
C24 C25 C26 120.2(4) . .
O4 C26 O3 122.1(4) . .
O4 C26 C25 119.9(4) . .
O3 C26 C25 118.0(4) . .
O4 C26 Cd1 62.3(2) . 4_475
O3 C26 Cd1 60.6(2) . 4_475
C25 C26 Cd1 169.7(3) . 4_475

loop_
_geom_bond_atom_site_label_1
_geom_bond_atom_site_label_2
_geom_bond_distance
_geom_bond_site_symmetry_2
Cd1 O2 2.325(4) .
Cd1 O3 2.379(4) 4_776
Cd1 O4 2.417(3) 4_776
Cd1 O1 2.454(4) .
Cd1 Cl1 2.4854(17) .
Cd1 Cl2 2.5026(15) .
Cd1 C1 2.717(4) .
Cd1 C26 2.730(4) 4_776
O1 C1 1.243(6) .
O2 C1 1.241(5) .
O3 C26 1.263(5) .
O3 Cd1 2.379(4) 4_475
O4 C26 1.240(6) .
O4 Cd1 2.417(3) 4_475
N1 C9 1.338(6) .
N1 C10 1.351(5) .
N1 C8 1.490(5) .
N2 C17 1.335(5) .
N2 C18 1.339(5) .
N2 C19 1.499(5) .
C1 C2 1.519(5) .
C2 C3 1.381(6) .
C2 C4 1.386(6) .
C3 C5 1.379(6) .
C3 H3 0.9500 .
C4 C6 1.379(6) .
C4 H4 0.9500 .
C5 C7 1.391(6) .
C5 H5 0.9500 .
C6 C7 1.377(6) .
C6 H6 0.9500 .
C7 C8 1.510(5) .
C8 H8A 0.9900 .
C8 H8B 0.9900 .
C9 C11 1.381(6) .
C9 H9 0.9500 .
C10 C12 1.372(6) .
C10 H10 0.9500 .
C11 C13 1.387(5) .
C11 H11 0.9500 .
C12 C13 1.401(6) .
C12 H12 0.9500 .
C13 C14 1.488(6) .
C14 C16 1.380(5) .
C14 C15 1.388(6) .
C15 C17 1.368(7) .
C15 H15 0.9500 .
C16 C18 1.382(6) .
C16 H16 0.9500 .
C17 H17 0.9500 .
C18 H18 0.9500 .
C19 C20 1.506(6) .
C19 H19A 0.9900 .
C19 H19B 0.9900 .
C20 C21 1.381(6) .
C20 C22 1.401(6) .
C21 C23 1.382(6) .
C21 H21 0.9500 .
C22 C24 1.381(6) .
C22 H22 0.9500 .
C23 C25 1.380(6) .
C23 H23 0.9500 .
C24 C25 1.396(6) .
C24 H24 0.9500 .
C25 C26 1.508(6) .
C26 Cd1 2.730(4) 4_475
